data_9015826
loop_
_publ_author_name
'Banno, Y.'
'Miyawaki, R.'
'Matsubara, S.'
'Sato, E.'
'Nakai, I.'
'Matsuo, G.'
'Yamada, S.'

_publ_section_title
;
 Potassic-ferropargasite, a new member of the amphibole group,
 from Kabutoichiba, Mie Prefecture, central Japan
;
_journal_name_full 'Journal of Mineralogical and Petrological Sciences'
_journal_page_first 374
_journal_page_last 382
_journal_paper_doi 10.2465/jmps.090122
_journal_volume 104
_journal_year 2009
_chemical_compound_source 'Kabutoichiba, Mie Prefecture, central Japan'
_chemical_formula_sum 'Al2.729 Ca1.95 Cr0.052 F0.06 Fe2.65 K0.54 Mg1.393 Mn0.03 Na0.47 O23.94 Si5.92 Ti0.226'
_chemical_name_mineral Potassic-ferropargasite
_space_group_IT_number 12
_symmetry_space_group_name_Hall '-C 2y'
_symmetry_space_group_name_H-M 'C 1 2/m 1'
_cell_angle_alpha 90
_cell_angle_beta 105.30
_cell_angle_gamma 90
_cell_formula_units_Z 2
_cell_length_a 9.937
_cell_length_b 18.108
_cell_length_c 5.335
_cell_volume 925.952
_database_code_amcsd 0013137
_exptl_crystal_density_diffrn 3.340
_cod_original_formula_sum 'K.54 Na.47 Mg1.393 Al2.729 Fe2.65 Mn.03 Ti.226 Cr.052 Ca1.95 Si5.92 O23.94 F.06'
_cod_database_code 9015826

loop_
_space_group_symop_operation_xyz
x,y,z
1/2+x,1/2+y,z
x,-y,z
1/2+x,1/2-y,z
-x,y,-z
1/2-x,1/2+y,-z
-x,-y,-z
1/2-x,1/2-y,-z

loop_
_atom_site_aniso_label
_atom_site_aniso_U_11
_atom_site_aniso_U_22
_atom_site_aniso_U_33
_atom_site_aniso_U_12
_atom_site_aniso_U_13
_atom_site_aniso_U_23
KA 0.08800 0.06900 0.11600 0.00000 0.09200 0.00000
NaA 0.08800 0.06900 0.11600 0.00000 0.09200 0.00000
MgM1 0.01250 0.01060 0.00770 0.00000 0.00520 0.00000
AlM1 0.01250 0.01060 0.00770 0.00000 0.00520 0.00000
FeM1 0.01250 0.01060 0.00770 0.00000 0.00520 0.00000
MnM1 0.01250 0.01060 0.00770 0.00000 0.00520 0.00000
TiM1 0.01250 0.01060 0.00770 0.00000 0.00520 0.00000
CrM1 0.01250 0.01060 0.00770 0.00000 0.00520 0.00000
MgM2 0.00570 0.00080 0.00470 0.00000 0.00260 0.00000
AlM2 0.00570 0.00080 0.00470 0.00000 0.00260 0.00000
FeM2 0.00570 0.00080 0.00470 0.00000 0.00260 0.00000
MnM2 0.00570 0.00080 0.00470 0.00000 0.00260 0.00000
TiM2 0.00570 0.00080 0.00470 0.00000 0.00260 0.00000
CrM2 0.00570 0.00080 0.00470 0.00000 0.00260 0.00000
MgM3 0.01130 0.00340 0.00800 0.00000 0.00240 0.00000
AlM3 0.01130 0.00340 0.00800 0.00000 0.00240 0.00000
FeM3 0.01130 0.00340 0.00800 0.00000 0.00240 0.00000
MnM3 0.01130 0.00340 0.00800 0.00000 0.00240 0.00000
TiM3 0.01130 0.00340 0.00800 0.00000 0.00240 0.00000
CrM3 0.01130 0.00340 0.00800 0.00000 0.00240 0.00000
CaM4 0.01040 0.00480 0.01030 0.00000 0.00650 0.00000
NaM4 0.01040 0.00480 0.01030 0.00000 0.00650 0.00000
SiT1 0.00570 0.00430 0.00470 -0.00180 0.00240 -0.00050
AlT1 0.00570 0.00430 0.00470 -0.00180 0.00240 -0.00050
SiT2 0.00620 0.00270 0.00510 0.00100 0.00230 0.00060
AlT2 0.00620 0.00270 0.00510 0.00100 0.00230 0.00060
O1 0.00990 0.01400 0.00750 -0.00130 0.00400 -0.00070
O2 0.00620 0.00900 0.01120 0.00090 0.00240 0.00280
O3 0.01100 0.00700 0.01400 0.00000 0.00200 0.00000
F3 0.01100 0.00700 0.01400 0.00000 0.00200 0.00000
O4 0.01140 0.00270 0.01080 -0.00050 0.00800 0.00140
O5 0.00600 0.01300 0.00880 0.00010 0.00220 0.00150
O6 0.00950 0.01100 0.01190 0.00320 0.00460 -0.00510
O7 0.01500 0.00800 0.01700 0.00000 0.00400 0.00000

loop_
_atom_site_label
_atom_site_fract_x
_atom_site_fract_y
_atom_site_fract_z
_atom_site_occupancy
_atom_site_U_iso_or_equiv
_atom_site_type_symbol
_atom_site_attached_hydrogens
KA 0.00000 0.50000 0.00000 0.54000 0.07900 K 0
NaA 0.00000 0.50000 0.00000 0.42000 0.07900 Na 0
MgM1 0.00000 0.08973 0.50000 0.21700 0.00980 Mg 0
AlM1 0.00000 0.08973 0.50000 0.10100 0.00980 Al 0
FeM1 0.00000 0.08973 0.50000 0.61100 0.00980 Fe 0
MnM1 0.00000 0.08973 0.50000 0.00700 0.00980 Mn 0
TiM1 0.00000 0.08973 0.50000 0.05200 0.00980 Ti 0
CrM1 0.00000 0.08973 0.50000 0.01200 0.00980 Cr 0
MgM2 0.00000 0.17830 0.00000 0.40800 0.00350 Mg 0
AlM2 0.00000 0.17830 0.00000 0.19000 0.00350 Al 0
FeM2 0.00000 0.17830 0.00000 0.36000 0.00350 Fe 0
MnM2 0.00000 0.17830 0.00000 0.00400 0.00350 Mn 0
TiM2 0.00000 0.17830 0.00000 0.03100 0.00350 Ti 0
CrM2 0.00000 0.17830 0.00000 0.00700 0.00350 Cr 0
MgM3 0.00000 0.00000 0.00000 0.14300 0.00760 Mg 0
AlM3 0.00000 0.00000 0.00000 0.06700 0.00760 Al 0
FeM3 0.00000 0.00000 0.00000 0.70800 0.00760 Fe 0
MnM3 0.00000 0.00000 0.00000 0.00800 0.00760 Mn 0
TiM3 0.00000 0.00000 0.00000 0.06000 0.00760 Ti 0
CrM3 0.00000 0.00000 0.00000 0.01400 0.00760 Cr 0
CaM4 0.00000 0.28112 0.50000 0.97500 0.00780 Ca 0
NaM4 0.00000 0.28112 0.50000 0.02500 0.00780 Na 0
SiT1 0.27794 0.08616 0.30330 0.52000 0.00470 Si 0
AlT1 0.27794 0.08616 0.30330 0.48000 0.00470 Al 0
SiT2 0.29118 0.17316 0.81550 0.96000 0.00450 Si 0
AlT2 0.29118 0.17316 0.81550 0.04000 0.00450 Al 0
O1 0.10440 0.09170 0.21290 1.00000 0.01000 O 0
O2 0.12090 0.17610 0.73710 1.00000 0.00880 O 0
O3 0.10960 0.00000 0.71300 0.97000 0.01090 O 0
F3 0.10960 0.00000 0.71300 0.03000 0.01090 F 0
O4 0.36920 0.25030 0.79420 1.00000 0.00730 O 0
O5 0.34980 0.13880 0.11150 1.00000 0.00910 O 0
O6 0.34230 0.11850 0.60800 1.00000 0.01060 O 0
O7 0.33310 0.00000 0.28700 1.00000 0.01360 O 0

loop_
_cod_changelog_entry_id
_cod_changelog_entry_author
_cod_changelog_entry_date
_cod_changelog_entry_text
1
;cod-tools version 3.8.0
Id: cif_guess_AMCSD_atom_types 9581 2023-05-17 12:35:41Z saulius
;
2023-05-23T09:21:22+03:00
;Derived atom types and hydrogen counts
from atom names that follow the AMCSD naming convention
(Wat == water, O-H == hydroxyl).
;

loop_
_cod_related_entry_id
_cod_related_entry_database
_cod_related_entry_code
1 AMCSD 0013137
